data_4502008
loop_
_publ_author_name
'Niu, Jingyang'
'Chen, Guo'
'Zhao, Junwei'
'Yu, Chunfa'
'Ma, Pengtao'
'Wang, Jingping'

_publ_section_title
;
 A Novel Ring-Shaped Phosphovanadomolybdate Built by Bicapped
 Pseudo-Keggin Clusters and Copper(II) Complexes
;
_journal_issue 11
_journal_name_full 'Crystal Growth &amp; Design'
_journal_page_first 4689
_journal_paper_doi 10.1021/cg100864m
_journal_volume 10
_journal_year 2010
_chemical_formula_sum 'C168 H437 Cu20 Mo48 N84 Na O266 P6 V36'
_chemical_formula_weight 15809.23
_chemical_name_systematic
;

 ?

;
_space_group_IT_number 147
_symmetry_cell_setting hexagonal
_symmetry_space_group_name_Hall '-P 3'
_symmetry_space_group_name_H-M 'P -3'
_atom_sites_solution_hydrogens geom
_atom_sites_solution_primary direct
_atom_sites_solution_secondary difmap
_audit_creation_method SHELXL-97
_cell_angle_alpha 90.00
_cell_angle_beta 90.00
_cell_angle_gamma 120.00
_cell_formula_units_Z 1
_cell_length_a 33.472(2)
_cell_length_b 33.472
_cell_length_c 12.6911(8)
_cell_measurement_reflns_used 8194
_cell_measurement_temperature 296(2)
_cell_measurement_theta_max 26.71
_cell_measurement_theta_min 2.43
_cell_volume 12313.8(11)
_computing_cell_refinement 'Bruker SMART'
_computing_data_collection 'Bruker SMART'
_computing_data_reduction 'Bruker SAINT'
_computing_molecular_graphics 'Bruker SHELXTL'
_computing_publication_material 'Bruker SHELXTL'
_computing_structure_refinement 'SHELXL-97 (Sheldrick, 1997)'
_computing_structure_solution 'SHELXS-97 (Sheldrick, 1990)'
_diffrn_ambient_temperature 296(2)
_diffrn_measured_fraction_theta_full 0.989
_diffrn_measured_fraction_theta_max 0.989
_diffrn_measurement_device_type 'CCD area detector'
_diffrn_measurement_method 'phi and omega scans'
_diffrn_radiation_monochromator graphite
_diffrn_radiation_source 'fine-focus sealed tube'
_diffrn_radiation_type MoK\a
_diffrn_radiation_wavelength 0.71073
_diffrn_reflns_av_R_equivalents 0.0759
_diffrn_reflns_av_sigmaI/netI 0.0972
_diffrn_reflns_limit_h_max 38
_diffrn_reflns_limit_h_min -38
_diffrn_reflns_limit_k_max 39
_diffrn_reflns_limit_k_min -27
_diffrn_reflns_limit_l_max 15
_diffrn_reflns_limit_l_min -13
_diffrn_reflns_number 39865
_diffrn_reflns_theta_full 25.00
_diffrn_reflns_theta_max 25.00
_diffrn_reflns_theta_min 1.75
_exptl_absorpt_coefficient_mu 2.776
_exptl_absorpt_correction_T_max 0.7142
_exptl_absorpt_correction_T_min 0.6206
_exptl_absorpt_correction_type multi-scan
_exptl_absorpt_process_details SADABS
_exptl_crystal_colour black
_exptl_crystal_density_diffrn 2.126
_exptl_crystal_density_method 'not measured'
_exptl_crystal_description block
_exptl_crystal_F_000 7641
_exptl_crystal_size_max 0.19
_exptl_crystal_size_mid 0.15
_exptl_crystal_size_min 0.13
_refine_diff_density_max 3.133
_refine_diff_density_min -2.487
_refine_diff_density_rms 0.223
_refine_ls_extinction_method none
_refine_ls_goodness_of_fit_ref 1.019
_refine_ls_hydrogen_treatment constr
_refine_ls_matrix_type full
_refine_ls_number_parameters 855
_refine_ls_number_reflns 14317
_refine_ls_number_restraints 13
_refine_ls_restrained_S_all 1.019
_refine_ls_R_factor_all 0.1517
_refine_ls_R_factor_gt 0.0891
_refine_ls_shift/su_max 0.001
_refine_ls_shift/su_mean 0.000
_refine_ls_structure_factor_coef Fsqd
_refine_ls_weighting_details 'calc w=1/[\s^2^(Fo^2^)+(0.0946P)^2^+274.4099P] where P=(Fo^2^+2Fc^2^)/3'
_refine_ls_weighting_scheme calc
_refine_ls_wR_factor_gt 0.2062
_refine_ls_wR_factor_ref 0.2441
_reflns_number_gt 8302
_reflns_number_total 14317
_reflns_threshold_expression >2sigma(I)
_cod_data_source_file cg100864m_si_001.cif
_cod_data_source_block njy1
_cod_depositor_comments
;
The following automatic conversions were performed:

'_symmetry_cell_setting' value 'Hexagonal' changed to 'hexagonal'
according to /home/saulius/struct/CIF-dictionaries/cif_core.dic
dictionary named 'cif_core.dic' version 2.4.2 from
2011-04-26.

'_exptl_absorpt_correction_type' value 'Multi-scan'
changed to 'multi-scan' according to
/home/saulius/struct/CIF-dictionaries/cif_core.dic dictionary named
'cif_core.dic' version 2.4.2 from 2011-04-26.

Automatic conversion script
Id: cif_fix_values 1715 2011-07-08 13:25:40Z adriana 
;
_cod_original_cell_volume 12313.5(11)
_cod_original_sg_symbol_H-M P-3
_cod_database_code 4502008

loop_
_symmetry_equiv_pos_as_xyz
'x, y, z'
'-y, x-y, z'
'-x+y, -x, z'
'-x, -y, -z'
'y, -x+y, -z'
'x-y, x, -z'

loop_
_atom_site_label
_atom_site_type_symbol
_atom_site_fract_x
_atom_site_fract_y
_atom_site_fract_z
_atom_site_U_iso_or_equiv
_atom_site_adp_type
_atom_site_occupancy
_atom_site_symmetry_multiplicity
_atom_site_calc_flag
_atom_site_refinement_flags
Mo1 Mo 0.30678(4) -0.01115(4) 0.48575(10) 0.0281(3) Uani 1 1 d .
Mo2 Mo 0.39111(5) 0.07301(4) 1.00260(11) 0.0338(3) Uani 1 1 d .
Mo3 Mo 0.45873(4) 0.06166(5) 0.63575(11) 0.0364(3) Uani 1 1 d .
Mo4 Mo 0.26485(5) -0.09145(5) 0.73007(12) 0.0400(4) Uani 1 1 d .
Mo5 Mo 0.23884(5) -0.01183(6) 0.86401(11) 0.0428(4) Uani 1 1 d .
Mo6 Mo 0.41896(5) -0.01289(5) 0.85920(12) 0.0419(4) Uani 1 1 d .
Mo7 Mo 0.28112(5) 0.06780(5) 0.61610(11) 0.0406(4) Uani 1 1 d .
Mo8 Mo 0.43202(6) 0.14769(5) 0.77662(12) 0.0484(4) Uani 1 1 d .
P1 P 0.34886(14) 0.02797(13) 0.7465(3) 0.0316(9) Uani 1 1 d .
Cu1 Cu 0.11155(8) 0.31904(9) 0.31186(18) 0.0578(6) Uani 1 1 d .
Cu2 Cu 0.36123(8) 0.15798(8) 0.16839(19) 0.0573(6) Uani 1 1 d .
Cu3 Cu 0.05416(13) 0.57881(14) 0.7414(2) 0.1006(11) Uani 1 1 d .
Cu4 Cu 0.3333 0.6667 0.3968(5) 0.0850(15) Uani 1 3 d S
Na1 Na 0.0000 0.0000 0.5000 0.028(3) Uani 1 6 d SU
V1 V 0.32668(12) 0.10856(11) 0.8773(2) 0.0531(8) Uani 1 1 d .
V2 V 0.22124(10) -0.03895(11) 0.6280(2) 0.0499(8) Uani 1 1 d .
V3 V 0.47607(10) 0.09270(11) 0.8695(3) 0.0542(8) Uani 1 1 d .
V4 V 0.38537(11) 0.10070(9) 0.5179(2) 0.0461(7) Uani 1 1 d .
V5 V 0.37782(9) -0.05038(9) 0.6148(2) 0.0382(6) Uani 1 1 d .
V6 V 0.30644(9) -0.04884(9) 0.9699(2) 0.0348(6) Uani 1 1 d .
O1 O 0.2798(4) -0.0425(4) 0.3751(9) 0.049(3) Uani 1 1 d .
O2 O 0.4157(4) 0.0853(4) 1.1257(10) 0.058(3) Uani 1 1 d .
O3 O 0.5134(4) 0.0898(5) 0.5865(11) 0.073(4) Uani 1 1 d .
O4 O 0.2239(4) -0.1456(4) 0.6972(10) 0.055(3) Uani 1 1 d .
O5 O 0.1859(4) -0.0226(5) 0.8993(10) 0.071(4) Uani 1 1 d .
O6 O 0.4526(4) -0.0253(4) 0.9356(10) 0.058(3) Uani 1 1 d .
O7 O 0.2411(5) 0.0811(5) 0.5742(10) 0.069(4) Uani 1 1 d .
O8 O 0.4790(6) 0.2005(4) 0.7756(11) 0.089(5) Uani 1 1 d .
O9 O 0.3061(5) 0.1391(5) 0.9251(10) 0.075(4) Uani 1 1 d .
O10 O 0.1702(4) -0.0670(6) 0.5804(10) 0.077(4) Uani 1 1 d .
O11 O 0.5261(4) 0.1184(5) 0.9261(12) 0.077(4) Uani 1 1 d .
O12 O 0.4124(5) 0.1380(4) 0.4250(10) 0.071(4) Uani 1 1 d .
O13 O 0.3811(5) -0.0887(4) 0.5479(11) 0.067(4) Uani 1 1 d .
O14 O 0.2969(4) -0.0769(4) 1.0780(9) 0.054(3) Uani 1 1 d .
O15 O 0.3631(4) -0.0438(4) 0.9186(9) 0.044(3) Uani 1 1 d .
O16 O 0.2632(3) -0.0601(4) 0.5938(9) 0.043(3) Uani 1 1 d .
O17 O 0.2206(4) -0.0677(4) 0.7648(8) 0.048(3) Uani 1 1 d .
O18 O 0.2606(4) 0.0087(4) 0.5274(9) 0.048(3) Uani 1 1 d .
O19 O 0.4705(4) 0.0421(4) 0.7786(9) 0.050(3) Uani 1 1 d .
O20 O 0.3192(4) -0.0848(4) 0.6856(9) 0.044(3) Uani 1 1 d .
O21 O 0.3477(3) -0.0287(4) 0.5193(9) 0.047(3) Uani 1 1 d .
O22 O 0.3436(4) 0.0148(4) 1.0147(8) 0.043(3) Uani 1 1 d .
O23 O 0.4375(4) 0.0040(4) 0.5811(9) 0.050(3) Uani 1 1 d .
O24 O 0.4273(4) 0.0439(4) 0.9431(9) 0.046(3) Uani 1 1 d .
O25 O 0.4418(4) 0.1239(4) 0.9164(9) 0.056(3) Uani 1 1 d .
O26 O 0.2526(4) -0.0404(5) 0.9639(10) 0.061(3) Uani 1 1 d .
O27 O 0.2724(4) -0.0983(4) 0.8705(10) 0.055(3) Uani 1 1 d .
O28 O 0.3469(4) 0.0452(4) 0.4317(9) 0.051(3) Uani 1 1 d .
O29 O 0.4277(4) 0.0789(4) 0.5480(10) 0.056(3) Uani 1 1 d .
O30 O 0.2408(4) 0.0143(4) 0.7144(9) 0.051(3) Uani 1 1 d .
O31 O 0.3281(5) 0.1025(4) 0.5285(10) 0.064(4) Uani 1 1 d .
O32 O 0.4081(4) -0.0506(4) 0.7486(10) 0.055(3) Uani 1 1 d .
O33 O 0.2772(4) 0.0468(5) 0.9019(10) 0.063(4) Uani 1 1 d .
O34 O 0.3878(5) 0.1585(4) 0.8377(9) 0.062(4) Uani 1 1 d .
O35 O 0.4644(4) 0.1126(4) 0.7364(10) 0.057(3) Uani 1 1 d .
O36 O 0.3054(5) 0.1018(4) 0.7311(11) 0.068(4) Uani 1 1 d .
O37 O 0.4102(5) 0.1377(4) 0.6444(10) 0.061(3) Uani 1 1 d .
O38 O 0.3591(4) 0.1029(4) 1.0017(10) 0.057(3) Uani 1 1 d .
O39 O 0.3671(4) 0.0703(3) 0.8185(8) 0.040(3) Uani 1 1 d .
O40 O 0.3864(3) 0.0153(3) 0.7266(8) 0.041(3) Uani 1 1 d .
O41 O 0.3070(3) -0.0130(4) 0.7974(8) 0.038(2) Uani 1 1 d .
O42 O 0.3346(4) 0.0395(4) 0.6399(9) 0.045(3) Uani 1 1 d .
N1 N 0.1441(6) 0.3478(6) 0.4480(13) 0.067(5) Uani 1 1 d .
H1C H 0.1233 0.3392 0.5003 0.081 Uiso 1 1 calc R
H1D H 0.1636 0.3375 0.4638 0.081 Uiso 1 1 calc R
N2 N 0.1406(6) 0.3845(7) 0.2619(15) 0.081(6) Uani 1 1 d .
H2B H 0.1674 0.3927 0.2285 0.097 Uiso 1 1 calc R
H2C H 0.1217 0.3878 0.2167 0.097 Uiso 1 1 calc R
N3 N 0.0819(7) 0.2896(7) 0.1765(14) 0.085(6) Uani 1 1 d .
H3D H 0.0631 0.3002 0.1565 0.102 Uiso 1 1 calc R
H3E H 0.1038 0.2979 0.1269 0.102 Uiso 1 1 calc R
N4 N 0.0848(7) 0.2537(6) 0.3598(14) 0.082(6) Uani 1 1 d .
H4B H 0.1077 0.2475 0.3715 0.098 Uiso 1 1 calc R
H4C H 0.0695 0.2497 0.4207 0.098 Uiso 1 1 calc R
N5 N 0.4259(5) 0.1737(5) 0.2085(13) 0.063(4) Uani 1 1 d .
H5A H 0.4297 0.1769 0.2788 0.075 Uiso 1 1 calc R
H5B H 0.4315 0.1513 0.1874 0.075 Uiso 1 1 calc R
N6 N 0.3940(5) 0.2066(5) 0.0573(12) 0.056(4) Uani 1 1 d .
H6D H 0.3851 0.1937 -0.0069 0.067 Uiso 1 1 calc R
H6E H 0.3860 0.2285 0.0636 0.067 Uiso 1 1 calc R
N7 N 0.3303(7) 0.1080(7) 0.2744(15) 0.097(7) Uani 1 1 d .
H7B H 0.3338 0.0840 0.2561 0.116 Uiso 1 1 calc R
H7C H 0.3437 0.1183 0.3377 0.116 Uiso 1 1 calc R
N8 N 0.2981(5) 0.1462(5) 0.1430(12) 0.055(4) Uani 1 1 d .
H8A H 0.2956 0.1702 0.1666 0.065 Uiso 1 1 calc R
H8B H 0.2922 0.1433 0.0733 0.065 Uiso 1 1 calc R
N9 N 0.0220(8) 0.6099(7) 0.679(2) 0.113(8) Uani 1 1 d .
H9D H 0.0347 0.6393 0.7017 0.136 Uiso 1 1 calc R
H9E H 0.0232 0.6099 0.6081 0.136 Uiso 1 1 calc R
N10 N 0.0010(7) 0.5470(7) 0.8263(17) 0.098(6) Uiso 1 1 d .
H10C H -0.0103 0.5166 0.8165 0.117 Uiso 1 1 calc R
H10D H 0.0100 0.5531 0.8940 0.117 Uiso 1 1 calc R
N11 N 0.0964(7) 0.5668(8) 0.8263(17) 0.105(7) Uani 1 1 d .
H11B H 0.0980 0.5778 0.8918 0.126 Uiso 1 1 calc R
H11C H 0.0846 0.5361 0.8314 0.126 Uiso 1 1 calc R
N12 N 0.1142(8) 0.6243(8) 0.6667(18) 0.124(9) Uani 1 1 d .
H12D H 0.1094 0.6242 0.5969 0.149 Uiso 1 1 calc R
H12E H 0.1247 0.6530 0.6913 0.149 Uiso 1 1 calc R
N13 N 0.3688(7) 0.6414(8) 0.313(2) 0.100(7) Uani 1 1 d .
N14 N 0.2894(8) 0.6842(7) 0.479(2) 0.107(8) Uani 1 1 d .
C1 C 0.1708(7) 0.4000(8) 0.4396(18) 0.074(6) Uani 1 1 d .
H1A H 0.1697 0.4138 0.5060 0.088 Uiso 1 1 calc R
H1B H 0.2028 0.4107 0.4225 0.088 Uiso 1 1 calc R
C2 C 0.1490(8) 0.4135(8) 0.3545(19) 0.074(6) Uani 1 1 d .
H2A H 0.1184 0.4054 0.3812 0.088 Uiso 1 1 calc R
C3 C 0.1745(9) 0.4659(8) 0.339(2) 0.115(10) Uani 1 1 d .
H3A H 0.1604 0.4736 0.2827 0.173 Uiso 1 1 calc R
H3B H 0.2062 0.4766 0.3219 0.173 Uiso 1 1 calc R
H3C H 0.1730 0.4805 0.4028 0.173 Uiso 1 1 calc R
C4 C 0.0553(11) 0.2394(10) 0.1819(17) 0.118(11) Uani 1 1 d .
H4A H 0.0407 0.2205 0.1244 0.141 Uiso 1 1 calc R
C5 C 0.0545(15) 0.2232(9) 0.284(2) 0.163(18) Uani 1 1 d .
C6 C 0.0328(12) 0.1729(11) 0.297(3) 0.146(14) Uani 1 1 d .
H6A H 0.0145 0.1576 0.2365 0.219 Uiso 1 1 calc R
H6B H 0.0134 0.1636 0.3587 0.219 Uiso 1 1 calc R
H6C H 0.0563 0.1647 0.3060 0.219 Uiso 1 1 calc R
C7 C 0.4559(12) 0.2156(11) 0.157(3) 0.122(10) Uiso 1 1 d .
H7A H 0.4849 0.2354 0.1855 0.147 Uiso 1 1 calc R
C8 C 0.4423(8) 0.2270(10) 0.067(3) 0.122(12) Uani 1 1 d .
C9 C 0.4711(10) 0.2678(12) -0.002(2) 0.138(13) Uani 1 1 d .
H9A H 0.5031 0.2777 0.0090 0.206 Uiso 1 1 calc R
H9B H 0.4655 0.2924 0.0166 0.206 Uiso 1 1 calc R
H9C H 0.4631 0.2595 -0.0741 0.206 Uiso 1 1 calc R
C10 C 0.2800(10) 0.0924(10) 0.282(2) 0.105 Uiso 1 1 d .
H10A H 0.2628 0.0592 0.2919 0.126 Uiso 1 1 calc R
H10B H 0.2748 0.1064 0.3439 0.126 Uiso 1 1 calc R
C11 C 0.2641(10) 0.1033(9) 0.198(3) 0.117(10) Uani 1 1 d .
H11A H 0.2631 0.0803 0.1485 0.140 Uiso 1 1 calc R
C12 C 0.2170(13) 0.0915(13) 0.194(3) 0.149(13) Uiso 1 1 d .
H12A H 0.1984 0.0624 0.2289 0.223 Uiso 1 1 calc R
H12B H 0.2074 0.0892 0.1223 0.223 Uiso 1 1 calc R
H12C H 0.2133 0.1148 0.2296 0.223 Uiso 1 1 calc R
C13 C -0.0273(14) 0.5812(14) 0.718(3) 0.152(13) Uiso 1 1 d .
H13A H -0.0397 0.6017 0.7287 0.183 Uiso 1 1 calc R
H13B H -0.0454 0.5598 0.6620 0.183 Uiso 1 1 calc R
C14 C -0.0339(13) 0.5552(12) 0.813(3) 0.128(11) Uiso 1 1 d .
C15 C -0.0830(10) 0.5243(10) 0.848(3) 0.150(15) Uani 1 1 d .
H15A H -0.1016 0.5371 0.8253 0.225 Uiso 1 1 calc R
H15B H -0.0840 0.5217 0.9232 0.225 Uiso 1 1 calc R
H15C H -0.0946 0.4943 0.8170 0.225 Uiso 1 1 calc R
C16 C 0.1396(12) 0.5859(11) 0.786(3) 0.113 Uiso 1 1 d .
C17 C 0.1479(11) 0.6088(11) 0.689(2) 0.115 Uiso 1 1 d .
H17A H 0.1463 0.5881 0.6331 0.138 Uiso 1 1 calc R
H17B H 0.1788 0.6353 0.6887 0.138 Uiso 1 1 calc R
C18 C 0.1737(11) 0.5717(11) 0.817(3) 0.127 Uiso 1 1 d .
H18A H 0.1633 0.5532 0.8797 0.190 Uiso 1 1 calc R
H18B H 0.2031 0.5987 0.8303 0.190 Uiso 1 1 calc R
H18C H 0.1767 0.5542 0.7610 0.190 Uiso 1 1 calc R
C19 C 0.3993(11) 0.6642(11) 0.244(2) 0.108(6) Uani 1 1 d U
H19A H 0.4047 0.6932 0.2244 0.130 Uiso 1 1 calc R
C20 C 0.4266(9) 0.6452(9) 0.194(2) 0.098 Uiso 1 1 d U
H20A H 0.4488 0.6592 0.1413 0.117 Uiso 1 1 calc R
C21 C 0.4122(11) 0.6017(11) 0.241(3) 0.123(7) Uiso 1 1 d U
H21A H 0.4246 0.5855 0.2081 0.147 Uiso 1 1 calc R
C22 C 0.3845(10) 0.5781(11) 0.324(2) 0.111 Uiso 1 1 d .
H22A H 0.3820 0.5522 0.3573 0.133 Uiso 1 1 calc R
C23 C 0.3618(13) 0.6005(12) 0.347(4) 0.135(15) Uani 1 1 d .
C24 C 0.3307(14) 0.5788(9) 0.431(4) 0.134(17) Uani 1 1 d .
C25 C 0.3028(12) 0.7160(12) 0.557(3) 0.116 Uiso 1 1 d .
H25A H 0.3318 0.7280 0.5874 0.139 Uiso 1 1 calc R
C26 C 0.2716(13) 0.7310(12) 0.592(3) 0.127 Uiso 1 1 d .
H26A H 0.2780 0.7497 0.6509 0.152 Uiso 1 1 calc R
C27 C 0.2353(13) 0.7179(13) 0.539(3) 0.134(12) Uani 1 1 d .
H27A H 0.2167 0.7300 0.5586 0.161 Uiso 1 1 calc R
C28 C 0.2208(11) 0.6884(10) 0.459(3) 0.106 Uiso 1 1 d .
H28A H 0.1937 0.6808 0.4230 0.127 Uiso 1 1 calc R
O1W O 0.0341(10) 0.5296(7) 0.6090(16) 0.155(9) Uani 1 1 d .
O2W O 0.0612(10) 0.0475(10) 0.380(2) 0.183 Uiso 1 1 d .
O3W O 0.0000 0.0000 0.234(2) 0.077(9) Uani 1 3 d S

loop_
_atom_site_aniso_label
_atom_site_aniso_U_11
_atom_site_aniso_U_22
_atom_site_aniso_U_33
_atom_site_aniso_U_23
_atom_site_aniso_U_13
_atom_site_aniso_U_12
Mo1 0.0281(7) 0.0231(6) 0.0306(7) -0.0021(5) 0.0030(5) 0.0108(5)
Mo2 0.0408(8) 0.0276(7) 0.0358(8) -0.0064(6) -0.0010(6) 0.0191(6)
Mo3 0.0257(7) 0.0328(7) 0.0395(8) -0.0030(6) 0.0052(6) 0.0062(6)
Mo4 0.0332(7) 0.0349(8) 0.0445(9) 0.0026(6) 0.0060(6) 0.0114(6)
Mo5 0.0390(8) 0.0667(10) 0.0339(8) -0.0006(7) 0.0041(6) 0.0347(8)
Mo6 0.0379(8) 0.0435(8) 0.0497(9) -0.0032(7) 0.0011(7) 0.0244(7)
Mo7 0.0619(10) 0.0458(8) 0.0335(8) -0.0053(6) -0.0059(7) 0.0416(8)
Mo8 0.0695(11) 0.0224(7) 0.0443(9) -0.0058(6) -0.0073(8) 0.0162(7)
P1 0.038(2) 0.029(2) 0.030(2) 0.0008(16) 0.0053(17) 0.0180(18)
Cu1 0.0593(14) 0.0801(17) 0.0492(14) 0.0114(12) 0.0023(11) 0.0462(13)
Cu2 0.0614(15) 0.0477(13) 0.0576(15) 0.0036(11) -0.0081(12) 0.0233(12)
Cu3 0.117(3) 0.156(3) 0.0672(19) 0.008(2) -0.0010(18) 0.097(3)
Cu4 0.0608(18) 0.0608(18) 0.133(5) 0.000 0.000 0.0304(9)
Na1 0.013(3) 0.013(3) 0.059(7) 0.000 0.000 0.0065(16)
V1 0.085(2) 0.0542(19) 0.0459(18) -0.0127(15) -0.0084(16) 0.0537(19)
V2 0.0399(16) 0.066(2) 0.0479(18) -0.0027(15) 0.0022(14) 0.0295(16)
V3 0.0434(17) 0.0462(18) 0.057(2) -0.0028(15) -0.0009(15) 0.0105(15)
V4 0.065(2) 0.0284(14) 0.0379(16) 0.0012(12) -0.0036(14) 0.0181(14)
V5 0.0341(14) 0.0355(15) 0.0491(17) -0.0078(13) 0.0016(12) 0.0204(12)
V6 0.0307(14) 0.0375(15) 0.0348(15) 0.0041(12) 0.0063(11) 0.0160(12)
O1 0.038(6) 0.042(6) 0.053(7) -0.002(6) 0.003(5) 0.010(5)
O2 0.063(8) 0.058(8) 0.052(8) 0.000(6) 0.005(6) 0.030(7)
O3 0.043(7) 0.072(9) 0.082(10) -0.005(8) 0.007(7) 0.011(7)
O4 0.043(7) 0.041(7) 0.063(8) 0.006(6) 0.000(6) 0.008(6)
O5 0.065(9) 0.128(13) 0.046(8) -0.002(8) 0.014(6) 0.067(9)
O6 0.043(7) 0.071(8) 0.066(8) -0.019(7) -0.016(6) 0.033(7)
O7 0.103(11) 0.085(10) 0.054(8) 0.000(7) -0.011(7) 0.073(9)
O8 0.130(14) 0.043(8) 0.060(9) -0.015(7) 0.000(9) 0.019(8)
O9 0.131(13) 0.098(11) 0.043(8) -0.025(7) -0.024(8) 0.093(11)
O10 0.042(7) 0.126(13) 0.050(8) 0.006(8) 0.005(6) 0.032(8)
O11 0.052(8) 0.073(10) 0.087(11) -0.001(8) -0.012(7) 0.017(7)
O12 0.100(11) 0.044(7) 0.049(8) 0.017(6) 0.003(7) 0.022(7)
O13 0.078(9) 0.059(8) 0.083(10) -0.015(7) 0.000(8) 0.049(8)
O14 0.060(8) 0.054(7) 0.042(7) 0.004(6) -0.006(6) 0.024(6)
O15 0.050(7) 0.038(6) 0.043(7) 0.003(5) 0.008(5) 0.021(5)
O16 0.030(6) 0.046(7) 0.048(7) 0.004(5) 0.009(5) 0.016(5)
O17 0.035(6) 0.065(8) 0.040(7) 0.004(6) 0.009(5) 0.023(6)
O18 0.061(7) 0.056(7) 0.043(7) -0.004(6) -0.008(6) 0.040(6)
O19 0.039(6) 0.046(7) 0.057(8) -0.004(6) -0.004(6) 0.015(6)
O20 0.042(6) 0.038(6) 0.053(7) 0.007(5) 0.008(5) 0.020(5)
O21 0.031(6) 0.037(6) 0.069(8) -0.008(6) -0.012(5) 0.014(5)
O22 0.045(6) 0.047(7) 0.046(7) -0.002(5) 0.006(5) 0.030(6)
O23 0.046(7) 0.063(8) 0.044(7) -0.006(6) 0.010(5) 0.030(6)
O24 0.046(7) 0.045(7) 0.046(7) 0.007(5) 0.002(5) 0.022(6)
O25 0.064(8) 0.037(6) 0.055(8) -0.008(6) 0.001(6) 0.018(6)
O26 0.062(8) 0.085(9) 0.057(8) -0.010(7) -0.007(6) 0.053(8)
O27 0.064(8) 0.029(6) 0.060(8) 0.002(5) 0.002(6) 0.016(6)
O28 0.065(8) 0.031(6) 0.052(7) -0.008(5) -0.009(6) 0.021(6)
O29 0.055(7) 0.036(6) 0.068(8) -0.008(6) 0.003(6) 0.017(6)
O30 0.060(8) 0.059(7) 0.049(7) 0.000(6) 0.002(6) 0.041(7)
O31 0.095(10) 0.042(7) 0.065(9) -0.004(6) -0.003(7) 0.042(7)
O32 0.045(7) 0.049(7) 0.079(9) 0.004(6) 0.009(6) 0.031(6)
O33 0.073(9) 0.081(9) 0.060(8) -0.009(7) -0.006(7) 0.058(8)
O34 0.112(11) 0.052(7) 0.045(7) -0.009(6) -0.018(7) 0.057(8)
O35 0.042(7) 0.053(7) 0.056(8) -0.005(6) 0.001(6) 0.010(6)
O36 0.089(10) 0.063(8) 0.076(9) -0.003(7) -0.002(8) 0.056(8)
O37 0.079(9) 0.043(7) 0.054(8) -0.001(6) 0.005(7) 0.025(7)
O38 0.081(9) 0.057(8) 0.055(8) -0.013(6) -0.003(7) 0.050(7)
O39 0.055(7) 0.037(6) 0.031(6) -0.005(5) 0.005(5) 0.025(5)
O40 0.030(6) 0.038(6) 0.050(7) -0.002(5) 0.008(5) 0.013(5)
O41 0.043(6) 0.046(6) 0.034(6) 0.000(5) 0.003(5) 0.029(5)
O42 0.041(6) 0.041(6) 0.054(7) -0.002(5) 0.004(5) 0.021(5)
N1 0.071(11) 0.098(14) 0.064(11) 0.003(10) 0.005(9) 0.065(11)
N2 0.046(10) 0.103(15) 0.081(14) 0.031(12) -0.004(9) 0.028(10)
N3 0.110(16) 0.105(16) 0.077(13) 0.010(11) -0.009(11) 0.082(14)
N4 0.098(15) 0.095(14) 0.068(12) 0.017(11) 0.001(11) 0.059(12)
N5 0.075(11) 0.056(10) 0.060(10) -0.003(8) 0.000(9) 0.034(9)
N6 0.064(10) 0.049(9) 0.050(9) -0.013(7) -0.001(8) 0.025(8)
N7 0.096(15) 0.080(14) 0.082(14) 0.009(11) -0.030(12) 0.020(12)
N8 0.060(10) 0.035(8) 0.053(9) -0.001(7) -0.002(8) 0.012(7)
N9 0.109(18) 0.089(16) 0.15(2) 0.021(15) -0.004(16) 0.051(14)
N11 0.085(15) 0.102(16) 0.094(16) -0.004(13) -0.021(13) 0.022(13)
N12 0.13(2) 0.124(19) 0.100(18) 0.035(15) -0.025(15) 0.046(16)
N13 0.071(13) 0.078(14) 0.16(2) -0.017(14) -0.008(14) 0.044(12)
N14 0.088(16) 0.076(15) 0.16(2) 0.030(15) 0.013(16) 0.042(13)
C1 0.064(14) 0.080(16) 0.078(16) 0.013(12) 0.001(12) 0.037(12)
C2 0.066(14) 0.076(15) 0.078(16) 0.015(13) -0.003(12) 0.035(12)
C3 0.090(19) 0.081(18) 0.12(2) 0.044(17) -0.001(17) 0.005(15)
C4 0.18(3) 0.10(2) 0.038(13) 0.015(13) -0.029(16) 0.04(2)
C5 0.26(4) 0.063(17) 0.09(2) 0.009(16) -0.09(3) 0.03(2)
C6 0.14(3) 0.11(2) 0.19(4) 0.05(2) 0.06(3) 0.06(2)
C8 0.054(15) 0.13(2) 0.17(3) 0.08(2) 0.007(17) 0.031(16)
C9 0.10(2) 0.18(3) 0.11(2) 0.08(2) 0.016(18) 0.05(2)
C11 0.10(2) 0.075(18) 0.16(3) 0.039(19) -0.01(2) 0.035(16)
C15 0.09(2) 0.08(2) 0.25(4) -0.02(2) -0.05(3) 0.026(18)
C19 0.106(9) 0.101(9) 0.115(9) -0.011(9) 0.002(9) 0.049(8)
C23 0.12(3) 0.09(2) 0.24(5) -0.06(3) -0.09(3) 0.09(2)
C24 0.12(3) 0.047(17) 0.21(4) -0.01(2) -0.10(3) 0.027(18)
C27 0.14(3) 0.17(3) 0.14(3) 0.04(3) 0.04(2) 0.12(3)
O1W 0.26(3) 0.105(15) 0.103(16) 0.007(12) 0.011(17) 0.091(18)
O3W 0.017(6) 0.017(6) 0.20(3) 0.000 0.000 0.009(3)

loop_
_atom_type_symbol
_atom_type_description
_atom_type_scat_dispersion_real
_atom_type_scat_dispersion_imag
_atom_type_scat_source
C C 0.0033 0.0016 'International Tables Vol C Tables 4.2.6.8 and 6.1.1.4'
H H 0.0000 0.0000 'International Tables Vol C Tables 4.2.6.8 and 6.1.1.4'
N N 0.0061 0.0033 'International Tables Vol C Tables 4.2.6.8 and 6.1.1.4'
O O 0.0106 0.0060 'International Tables Vol C Tables 4.2.6.8 and 6.1.1.4'
P P 0.1023 0.0942 'International Tables Vol C Tables 4.2.6.8 and 6.1.1.4'
V V 0.3005 0.5294 'International Tables Vol C Tables 4.2.6.8 and 6.1.1.4'
Cu Cu 0.3201 1.2651 'International Tables Vol C Tables 4.2.6.8 and 6.1.1.4'
Mo Mo -1.6832 0.6857 'International Tables Vol C Tables 4.2.6.8 and 6.1.1.4'
Na Na 0.0362 0.0249 'International Tables Vol C Tables 4.2.6.8 and 6.1.1.4'

loop_
_geom_angle_atom_site_label_1
_geom_angle_atom_site_label_2
_geom_angle_atom_site_label_3
_geom_angle
_geom_angle_site_symmetry_1
_geom_angle_site_symmetry_3
O1 Mo1 O21 104.4(5) . .
O1 Mo1 O28 102.5(5) . .
O21 Mo1 O28 98.0(5) . .
O1 Mo1 O18 99.2(5) . .
O21 Mo1 O18 151.2(5) . .
O28 Mo1 O18 92.8(5) . .
O1 Mo1 O16 96.4(5) . .
O21 Mo1 O16 86.3(5) . .
O28 Mo1 O16 158.9(5) . .
O18 Mo1 O16 74.7(4) . .
O1 Mo1 O42 168.6(5) . .
O21 Mo1 O42 87.0(4) . .
O28 Mo1 O42 75.8(4) . .
O18 Mo1 O42 69.8(4) . .
O16 Mo1 O42 83.8(4) . .
O1 Mo1 V2 99.7(4) . .
O21 Mo1 V2 120.3(4) . .
O28 Mo1 V2 128.5(4) . .
O18 Mo1 V2 37.8(3) . .
O16 Mo1 V2 36.9(3) . .
O42 Mo1 V2 73.6(3) . .
O2 Mo2 O38 102.7(6) . .
O2 Mo2 O22 103.9(5) . .
O38 Mo2 O22 98.8(5) . .
O2 Mo2 O25 101.0(5) . .
O38 Mo2 O25 90.5(5) . .
O22 Mo2 O25 150.7(5) . .
O2 Mo2 O24 97.1(5) . .
O38 Mo2 O24 157.8(5) . .
O22 Mo2 O24 86.0(4) . .
O25 Mo2 O24 75.8(4) . .
O2 Mo2 O39 169.2(5) . .
O38 Mo2 O39 74.9(5) . .
O22 Mo2 O39 86.8(4) . .
O25 Mo2 O39 68.7(4) . .
O24 Mo2 O39 83.8(4) . .
O2 Mo2 V3 99.6(4) . .
O38 Mo2 V3 128.4(4) . .
O22 Mo2 V3 120.0(3) . .
O25 Mo2 V3 39.4(3) . .
O24 Mo2 V3 36.4(3) . .
O39 Mo2 V3 74.7(3) . .
O3 Mo3 O29 103.1(6) . .
O3 Mo3 O23 100.8(6) . .
O29 Mo3 O23 97.0(5) . .
O3 Mo3 O19 100.2(6) . .
O29 Mo3 O19 152.9(5) . .
O23 Mo3 O19 91.9(5) . .
O3 Mo3 O35 98.1(6) . .
O29 Mo3 O35 87.0(5) . .
O23 Mo3 O35 159.2(5) . .
O19 Mo3 O35 76.2(5) . .
O3 Mo3 O40 169.8(6) . .
O29 Mo3 O40 87.0(5) . .
O23 Mo3 O40 76.6(4) . .
O19 Mo3 O40 70.2(4) . .
O35 Mo3 O40 83.3(4) . .
O3 Mo3 V3 101.3(5) . .
O29 Mo3 V3 121.7(4) . .
O23 Mo3 V3 128.7(4) . .
O19 Mo3 V3 38.8(3) . .
O35 Mo3 V3 37.4(4) . .
O40 Mo3 V3 73.6(3) . .
O4 Mo4 O20 106.3(5) . .
O4 Mo4 O27 101.2(5) . .
O20 Mo4 O27 97.2(5) . .
O4 Mo4 O16 97.3(5) . .
O20 Mo4 O16 87.6(4) . .
O27 Mo4 O16 158.7(5) . .
O4 Mo4 O17 96.6(5) . .
O20 Mo4 O17 153.8(5) . .
O27 Mo4 O17 90.6(5) . .
O16 Mo4 O17 76.8(4) . .
O4 Mo4 O41 165.3(5) . .
O20 Mo4 O41 88.4(4) . .
O27 Mo4 O41 75.6(4) . .
O16 Mo4 O41 83.8(4) . .
O17 Mo4 O41 69.3(4) . .
O4 Mo4 V2 98.5(4) . .
O20 Mo4 V2 122.3(3) . .
O27 Mo4 V2 128.1(4) . .
O16 Mo4 V2 37.4(3) . .
O17 Mo4 V2 39.4(3) . .
O41 Mo4 V2 73.5(2) . .
O5 Mo5 O26 102.9(6) . .
O5 Mo5 O33 105.3(6) . .
O26 Mo5 O33 99.2(6) . .
O5 Mo5 O17 99.5(6) . .
O26 Mo5 O17 89.3(5) . .
O33 Mo5 O17 151.2(5) . .
O5 Mo5 O30 98.1(5) . .
O26 Mo5 O30 156.1(5) . .
O33 Mo5 O30 86.0(5) . .
O17 Mo5 O30 76.0(4) . .
O5 Mo5 O41 167.7(6) . .
O26 Mo5 O41 75.2(5) . .
O33 Mo5 O41 87.0(5) . .
O17 Mo5 O41 68.5(4) . .
O30 Mo5 O41 81.9(4) . .
O5 Mo5 V2 99.7(4) . .
O26 Mo5 V2 126.4(4) . .
O33 Mo5 V2 120.5(4) . .
O17 Mo5 V2 39.0(3) . .
O30 Mo5 V2 37.1(3) . .
O41 Mo5 V2 72.8(2) . .
O6 Mo6 O15 104.4(6) . .
O6 Mo6 O32 101.6(6) . .
O15 Mo6 O32 97.9(5) . .
O6 Mo6 O19 98.1(5) . .
O15 Mo6 O19 153.3(5) . .
O32 Mo6 O19 91.4(5) . .
O6 Mo6 O24 97.5(5) . .
O15 Mo6 O24 86.3(5) . .
O32 Mo6 O24 158.7(5) . .
O19 Mo6 O24 76.6(4) . .
O6 Mo6 O40 167.0(5) . .
O15 Mo6 O40 88.5(4) . .
O32 Mo6 O40 76.1(4) . .
O19 Mo6 O40 69.4(4) . .
O24 Mo6 O40 83.1(4) . .
O6 Mo6 V3 98.7(4) . .
O15 Mo6 V3 121.1(3) . .
O32 Mo6 V3 129.2(4) . .
O19 Mo6 V3 39.7(3) . .
O24 Mo6 V3 36.9(3) . .
O40 Mo6 V3 74.0(2) . .
O7 Mo7 O36 105.0(6) . .
O7 Mo7 O31 100.8(6) . .
O36 Mo7 O31 97.0(6) . .
O7 Mo7 O30 99.2(6) . .
O36 Mo7 O30 87.1(6) . .
O31 Mo7 O30 157.8(5) . .
O7 Mo7 O18 98.8(5) . .
O36 Mo7 O18 152.1(5) . .
O31 Mo7 O18 92.6(5) . .
O30 Mo7 O18 74.7(5) . .
O7 Mo7 O42 167.4(5) . .
O36 Mo7 O42 87.5(5) . .
O31 Mo7 O42 75.6(5) . .
O30 Mo7 O42 82.8(4) . .
O18 Mo7 O42 69.6(4) . .
O7 Mo7 V2 100.2(5) . .
O36 Mo7 V2 121.5(4) . .
O31 Mo7 V2 128.7(4) . .
O30 Mo7 V2 36.7(3) . .
O18 Mo7 V2 38.1(3) . .
O42 Mo7 V2 73.9(3) . .
O8 Mo8 O37 105.6(6) . .
O8 Mo8 O34 102.4(7) . .
O37 Mo8 O34 97.8(6) . .
O8 Mo8 O35 96.9(7) . .
O37 Mo8 O35 86.7(5) . .
O34 Mo8 O35 158.1(5) . .
O8 Mo8 O25 99.8(6) . .
O37 Mo8 O25 150.7(5) . .
O34 Mo8 O25 90.7(5) . .
O35 Mo8 O25 75.9(5) . .
O8 Mo8 O39 167.7(6) . .
O37 Mo8 O39 86.7(5) . .
O34 Mo8 O39 75.3(4) . .
O35 Mo8 O39 83.7(4) . .
O25 Mo8 O39 68.3(4) . .
O8 Mo8 V3 99.0(6) . .
O37 Mo8 V3 121.0(4) . .
O34 Mo8 V3 128.1(4) . .
O35 Mo8 V3 37.0(4) . .
O25 Mo8 V3 38.9(3) . .
O39 Mo8 V3 74.1(3) . .
O41 P1 O39 109.9(6) . .
O41 P1 O40 109.3(6) . .
O39 P1 O40 110.5(6) . .
O41 P1 O42 109.5(6) . .
O39 P1 O42 108.8(6) . .
O40 P1 O42 108.8(6) . .
N3 Cu1 N4 83.1(8) . .
N3 Cu1 N2 96.8(8) . .
N4 Cu1 N2 177.8(8) . .
N3 Cu1 N1 176.9(7) . .
N4 Cu1 N1 95.8(7) . .
N2 Cu1 N1 84.2(7) . .
N8 Cu2 N7 83.6(7) . .
N8 Cu2 N6 98.2(6) . .
N7 Cu2 N6 176.8(8) . .
N8 Cu2 N5 173.9(6) . .
N7 Cu2 N5 95.0(7) . .
N6 Cu2 N5 83.5(6) . .
N10 Cu3 N11 98.2(9) . .
N10 Cu3 N9 85.3(10) . .
N11 Cu3 N9 161.9(10) . .
N10 Cu3 N12 168.8(11) . .
N11 Cu3 N12 82.4(9) . .
N9 Cu3 N12 90.7(10) . .
N10 Cu3 O1W 99.4(10) . .
N11 Cu3 O1W 104.2(10) . .
N9 Cu3 O1W 92.6(10) . .
N12 Cu3 O1W 91.3(10) . .
N13 Cu4 N13 95.9(10) 2_665 3_565
N13 Cu4 N13 95.9(10) 2_665 .
N13 Cu4 N13 95.9(10) 3_565 .
N13 Cu4 N14 88.9(8) 2_665 .
N13 Cu4 N14 78.0(10) 3_565 .
N13 Cu4 N14 172.7(9) . .
N13 Cu4 N14 78.0(10) 2_665 3_565
N13 Cu4 N14 172.7(9) 3_565 3_565
N13 Cu4 N14 88.9(8) . 3_565
N14 Cu4 N14 97.6(10) . 3_565
N13 Cu4 N14 172.7(9) 2_665 2_665
N13 Cu4 N14 88.9(8) 3_565 2_665
N13 Cu4 N14 78.0(10) . 2_665
N14 Cu4 N14 97.6(10) . 2_665
N14 Cu4 N14 97.6(10) 3_565 2_665
O2W Na1 O2W 95.6(10) 2 6_556
O2W Na1 O2W 95.6(10) 2 4_556
O2W Na1 O2W 84.4(10) 6_556 4_556
O2W Na1 O2W 84.4(10) 2 3
O2W Na1 O2W 180.0(10) 6_556 3
O2W Na1 O2W 95.6(10) 4_556 3
O2W Na1 O2W 84.4(10) 2 .
O2W Na1 O2W 95.6(10) 6_556 .
O2W Na1 O2W 180(2) 4_556 .
O2W Na1 O2W 84.4(10) 3 .
O2W Na1 O2W 180.0(13) 2 5_556
O2W Na1 O2W 84.4(10) 6_556 5_556
O2W Na1 O2W 84.4(10) 4_556 5_556
O2W Na1 O2W 95.6(10) 3 5_556
O2W Na1 O2W 95.6(10) . 5_556
O9 V1 O33 102.1(7) . .
O9 V1 O34 98.7(7) . .
O33 V1 O34 159.1(5) . .
O9 V1 O36 100.6(6) . .
O33 V1 O36 87.8(6) . .
O34 V1 O36 91.1(6) . .
O9 V1 O38 100.9(6) . .
O33 V1 O38 89.2(5) . .
O34 V1 O38 84.1(5) . .
O36 V1 O38 158.4(5) . .
O9 V1 O39 172.0(6) . .
O33 V1 O39 83.6(4) . .
O34 V1 O39 75.4(4) . .
O36 V1 O39 85.0(4) . .
O38 V1 O39 73.4(4) . .
O10 V2 O30 122.1(7) . .
O10 V2 O16 117.6(7) . .
O30 V2 O16 120.3(5) . .
O10 V2 O18 108.6(6) . .
O30 V2 O18 80.6(5) . .
O16 V2 O18 80.4(5) . .
O10 V2 O17 107.3(6) . .
O30 V2 O17 82.3(5) . .
O16 V2 O17 81.4(5) . .
O18 V2 O17 144.0(5) . .
O10 V2 Mo4 119.8(6) . .
O30 V2 Mo4 104.7(3) . .
O16 V2 Mo4 40.4(3) . .
O18 V2 Mo4 115.0(3) . .
O17 V2 Mo4 41.1(3) . .
O10 V2 Mo5 121.8(5) . .
O30 V2 Mo5 41.0(3) . .
O16 V2 Mo5 105.1(4) . .
O18 V2 Mo5 116.2(4) . .
O17 V2 Mo5 41.3(3) . .
Mo4 V2 Mo5 71.67(8) . .
O10 V2 Mo7 122.8(6) . .
O30 V2 Mo7 39.7(4) . .
O16 V2 Mo7 104.1(3) . .
O18 V2 Mo7 40.9(3) . .
O17 V2 Mo7 116.5(4) . .
Mo4 V2 Mo7 117.40(10) . .
Mo5 V2 Mo7 77.95(8) . .
O10 V2 Mo1 120.7(5) . .
O30 V2 Mo1 102.7(4) . .
O16 V2 Mo1 40.7(3) . .
O18 V2 Mo1 39.7(3) . .
O17 V2 Mo1 116.1(3) . .
Mo4 V2 Mo1 77.66(7) . .
Mo5 V2 Mo1 117.51(10) . .
Mo7 V2 Mo1 70.08(7) . .
O11 V3 O24 117.3(6) . .
O11 V3 O35 122.7(6) . .
O24 V3 O35 119.8(5) . .
O11 V3 O19 110.0(7) . .
O24 V3 O19 82.9(5) . .
O35 V3 O19 80.6(5) . .
O11 V3 O25 107.7(7) . .
O24 V3 O25 80.2(5) . .
O35 V3 O25 79.1(5) . .
O19 V3 O25 142.3(5) . .
O11 V3 Mo6 120.9(6) . .
O24 V3 Mo6 41.4(3) . .
O35 V3 Mo6 104.1(4) . .
O19 V3 Mo6 41.5(3) . .
O25 V3 Mo6 115.3(4) . .
O11 V3 Mo2 118.0(6) . .
O24 V3 Mo2 40.1(3) . .
O35 V3 Mo2 103.3(4) . .
O19 V3 Mo2 117.0(3) . .
O25 V3 Mo2 40.2(3) . .
Mo6 V3 Mo2 78.47(8) . .
O11 V3 Mo3 125.0(6) . .
O24 V3 Mo3 104.4(4) . .
O35 V3 Mo3 40.5(4) . .
O19 V3 Mo3 40.0(3) . .
O25 V3 Mo3 113.6(4) . .
Mo6 V3 Mo3 70.64(8) . .
Mo2 V3 Mo3 117.03(10) . .
O11 V3 Mo8 121.7(6) . .
O24 V3 Mo8 103.9(4) . .
O35 V3 Mo8 39.2(4) . .
O19 V3 Mo8 114.6(4) . .
O25 V3 Mo8 40.0(4) . .
Mo6 V3 Mo8 117.33(10) . .
Mo2 V3 Mo8 71.00(8) . .
Mo3 V3 Mo8 76.75(8) . .
O12 V4 O29 101.7(7) . .
O12 V4 O37 102.3(6) . .
O29 V4 O37 85.2(5) . .
O12 V4 O31 101.8(7) . .
O29 V4 O31 156.4(5) . .
O37 V4 O31 92.1(6) . .
O12 V4 O28 99.9(6) . .
O29 V4 O28 90.6(5) . .
O37 V4 O28 157.8(5) . .
O31 V4 O28 83.1(5) . .
O12 V4 O42 171.3(6) . .
O29 V4 O42 83.8(4) . .
O37 V4 O42 84.7(4) . .
O31 V4 O42 72.6(5) . .
O28 V4 O42 73.2(4) . .
O13 V5 O20 103.1(6) . .
O13 V5 O21 103.1(6) . .
O20 V5 O21 87.2(5) . .
O13 V5 O23 100.6(6) . .
O20 V5 O23 156.2(5) . .
O21 V5 O23 89.8(5) . .
O13 V5 O32 102.4(6) . .
O20 V5 O32 88.2(5) . .
O21 V5 O32 154.5(5) . .
O23 V5 O32 84.5(5) . .
O14 V6 O15 103.8(6) . .
O14 V6 O27 101.4(6) . .
O15 V6 O27 89.3(5) . .
O14 V6 O22 102.9(5) . .
O15 V6 O22 86.6(4) . .
O27 V6 O22 155.6(5) . .
O14 V6 O26 101.0(6) . .
O15 V6 O26 155.2(5) . .
O27 V6 O26 84.7(5) . .
O22 V6 O26 89.0(5) . .
Mo6 O15 V6 152.9(6) . .
V2 O16 Mo4 102.3(5) . .
V2 O16 Mo1 102.4(5) . .
Mo4 O16 Mo1 141.1(5) . .
V2 O17 Mo4 99.5(5) . .
V2 O17 Mo5 99.6(5) . .
Mo4 O17 Mo5 122.4(5) . .
V2 O18 Mo1 102.5(5) . .
V2 O18 Mo7 101.0(5) . .
Mo1 O18 Mo7 120.7(6) . .
V3 O19 Mo3 101.2(5) . .
V3 O19 Mo6 98.8(5) . .
Mo3 O19 Mo6 121.4(5) . .
Mo4 O20 V5 151.4(6) . .
Mo1 O21 V5 154.1(7) . .
Mo2 O22 V6 153.7(6) . .
Mo3 O23 V5 125.1(6) . .
V3 O24 Mo2 103.5(5) . .
V3 O24 Mo6 101.6(5) . .
Mo2 O24 Mo6 142.0(6) . .
V3 O25 Mo2 100.4(5) . .
V3 O25 Mo8 101.1(5) . .
Mo2 O25 Mo8 124.7(6) . .
Mo5 O26 V6 127.5(7) . .
Mo4 O27 V6 125.9(6) . .
Mo1 O28 V4 124.2(6) . .
Mo3 O29 V4 153.3(7) . .
V2 O30 Mo7 103.6(5) . .
V2 O30 Mo5 102.0(5) . .
Mo7 O30 Mo5 142.7(6) . .
Mo7 O31 V4 125.3(7) . .
Mo6 O32 V5 126.2(6) . .
Mo5 O33 V1 153.5(8) . .
Mo8 O34 V1 122.4(6) . .
V3 O35 Mo8 103.9(6) . .
V3 O35 Mo3 102.0(6) . .
Mo8 O35 Mo3 141.5(6) . .
Mo7 O36 V1 151.0(7) . .
Mo8 O37 V4 153.7(7) . .
Mo2 O38 V1 124.5(6) . .
P1 O39 V1 127.4(6) . .
P1 O39 Mo2 125.0(6) . .
V1 O39 Mo2 86.9(3) . .
P1 O39 Mo8 125.2(6) . .
V1 O39 Mo8 86.6(3) . .
Mo2 O39 Mo8 93.8(4) . .
P1 O40 Mo3 126.6(6) . .
P1 O40 Mo6 125.5(6) . .
Mo3 O40 Mo6 94.6(4) . .
P1 O41 Mo4 126.6(6) . .
P1 O41 Mo5 125.0(6) . .
Mo4 O41 Mo5 95.6(4) . .
P1 O42 Mo7 125.9(6) . .
P1 O42 Mo1 125.8(6) . .
Mo7 O42 Mo1 94.1(4) . .
P1 O42 V4 126.1(6) . .
Mo7 O42 V4 86.2(4) . .
Mo1 O42 V4 86.5(4) . .
C1 N1 Cu1 110.9(12) . .
C1 N1 H1C 109.5 . .
Cu1 N1 H1C 109.5 . .
C1 N1 H1D 109.5 . .
Cu1 N1 H1D 109.5 . .
H1C N1 H1D 108.1 . .
C2 N2 Cu1 107.3(13) . .
C2 N2 H2B 110.2 . .
Cu1 N2 H2B 110.2 . .
C2 N2 H2C 110.2 . .
Cu1 N2 H2C 110.2 . .
H2B N2 H2C 108.5 . .
C4 N3 Cu1 113.5(14) . .
C4 N3 H3D 108.9 . .
Cu1 N3 H3D 108.9 . .
C4 N3 H3E 108.9 . .
Cu1 N3 H3E 108.9 . .
H3D N3 H3E 107.7 . .
C5 N4 Cu1 110.6(15) . .
C5 N4 H4B 109.5 . .
Cu1 N4 H4B 109.5 . .
C5 N4 H4C 109.5 . .
Cu1 N4 H4C 109.5 . .
H4B N4 H4C 108.1 . .
C7 N5 Cu2 106.3(17) . .
C7 N5 H5A 110.5 . .
Cu2 N5 H5A 110.5 . .
C7 N5 H5B 110.5 . .
Cu2 N5 H5B 110.5 . .
H5A N5 H5B 108.7 . .
C8 N6 Cu2 111.2(14) . .
C8 N6 H6D 109.4 . .
Cu2 N6 H6D 109.4 . .
C8 N6 H6E 109.4 . .
Cu2 N6 H6E 109.4 . .
H6D N6 H6E 108.0 . .
C10 N7 Cu2 111.1(16) . .
C10 N7 H7B 109.4 . .
Cu2 N7 H7B 109.4 . .
C10 N7 H7C 109.4 . .
Cu2 N7 H7C 109.4 . .
H7B N7 H7C 108.0 . .
C11 N8 Cu2 110.0(14) . .
C11 N8 H8A 109.7 . .
Cu2 N8 H8A 109.7 . .
C11 N8 H8B 109.7 . .
Cu2 N8 H8B 109.7 . .
H8A N8 H8B 108.2 . .
C13 N9 Cu3 103.9(19) . .
C13 N9 H9D 111.0 . .
Cu3 N9 H9D 111.0 . .
C13 N9 H9E 111.0 . .
Cu3 N9 H9E 111.0 . .
H9D N9 H9E 109.0 . .
C14 N10 Cu3 119(2) . .
C14 N10 H10C 107.6 . .
Cu3 N10 H10C 107.6 . .
C14 N10 H10D 107.6 . .
Cu3 N10 H10D 107.6 . .
H10C N10 H10D 107.0 . .
C16 N11 Cu3 114(2) . .
C16 N11 H11B 108.8 . .
Cu3 N11 H11B 108.8 . .
C16 N11 H11C 108.8 . .
Cu3 N11 H11C 108.8 . .
H11B N11 H11C 107.7 . .
C17 N12 Cu3 106.7(17) . .
C17 N12 H12D 110.4 . .
Cu3 N12 H12D 110.4 . .
C17 N12 H12E 110.4 . .
Cu3 N12 H12E 110.4 . .
H12D N12 H12E 108.6 . .
C19 N13 C23 120(3) . .
C19 N13 Cu4 124(2) . .
C23 N13 Cu4 115(3) . .
C25 N14 C24 120(3) . 3_565
C25 N14 Cu4 125(2) . .
C24 N14 Cu4 113(2) 3_565 .
C2 C1 N1 107.6(17) . .
C2 C1 H1A 110.2 . .
N1 C1 H1A 110.2 . .
C2 C1 H1B 110.2 . .
N1 C1 H1B 110.2 . .
H1A C1 H1B 108.5 . .
N2 C2 C1 110.0(18) . .
N2 C2 C3 118(2) . .
C1 C2 C3 111(2) . .
N2 C2 H2A 105.6 . .
C1 C2 H2A 105.6 . .
C3 C2 H2A 105.6 . .
C2 C3 H3A 109.5 . .
C2 C3 H3B 109.5 . .
H3A C3 H3B 109.5 . .
C2 C3 H3C 109.5 . .
H3A C3 H3C 109.5 . .
H3B C3 H3C 109.5 . .
C5 C4 N3 112(2) . .
C5 C4 H4A 124.0 . .
N3 C4 H4A 124.0 . .
C4 C5 N4 119(3) . .
C4 C5 C6 117(3) . .
N4 C5 C6 121(3) . .
C5 C6 H6A 109.5 . .
C5 C6 H6B 109.5 . .
H6A C6 H6B 109.5 . .
C5 C6 H6C 109.5 . .
H6A C6 H6C 109.5 . .
H6B C6 H6C 109.5 . .
C8 C7 N5 120(3) . .
C8 C7 H7A 120.1 . .
N5 C7 H7A 120.1 . .
C7 C8 N6 113(2) . .
C7 C8 C9 126(3) . .
N6 C8 C9 117(2) . .
C8 C9 H9A 109.5 . .
C8 C9 H9B 109.5 . .
H9A C9 H9B 109.5 . .
C8 C9 H9C 109.5 . .
H9A C9 H9C 109.5 . .
H9B C9 H9C 109.5 . .
C11 C10 N7 113(3) . .
C11 C10 H10A 109.0 . .
N7 C10 H10A 109.0 . .
C11 C10 H10B 109.0 . .
N7 C10 H10B 109.0 . .
H10A C10 H10B 107.8 . .
C10 C11 C12 119(3) . .
C10 C11 N8 115(3) . .
C12 C11 N8 117(2) . .
C10 C11 H11A 99.5 . .
C12 C11 H11A 99.5 . .
N8 C11 H11A 99.5 . .
C11 C12 H12A 109.5 . .
C11 C12 H12B 109.5 . .
H12A C12 H12B 109.5 . .
C11 C12 H12C 109.5 . .
H12A C12 H12C 109.5 . .
H12B C12 H12C 109.5 . .
C14 C13 N9 116(3) . .
C14 C13 H13A 108.2 . .
N9 C13 H13A 108.2 . .
C14 C13 H13B 108.2 . .
N9 C13 H13B 108.2 . .
H13A C13 H13B 107.4 . .
N10 C14 C13 110(3) . .
N10 C14 C15 126(3) . .
C13 C14 C15 117(3) . .
C14 C15 H15A 109.5 . .
C14 C15 H15B 109.5 . .
H15A C15 H15B 109.5 . .
C14 C15 H15C 109.5 . .
H15A C15 H15C 109.5 . .
H15B C15 H15C 109.5 . .
N11 C16 C17 117(3) . .
N11 C16 C18 124(3) . .
C17 C16 C18 115(3) . .
C16 C17 N12 112(3) . .
C16 C17 H17A 109.2 . .
N12 C17 H17A 109.2 . .
C16 C17 H17B 109.2 . .
N12 C17 H17B 109.2 . .
H17A C17 H17B 107.9 . .
C16 C18 H18A 109.5 . .
C16 C18 H18B 109.5 . .
H18A C18 H18B 109.5 . .
C16 C18 H18C 109.5 . .
H18A C18 H18C 109.5 . .
H18B C18 H18C 109.5 . .
N13 C19 C20 121(3) . .
N13 C19 H19A 119.3 . .
C20 C19 H19A 119.3 . .
C21 C20 C19 107(3) . .
C21 C20 H20A 126.6 . .
C19 C20 H20A 126.6 . .
C22 C21 C20 135(3) . .
C22 C21 H21A 112.6 . .
C20 C21 H21A 112.6 . .
C23 C22 C21 105(4) . .
C23 C22 H22A 127.6 . .
C21 C22 H22A 127.6 . .
N13 C23 C22 130(4) . .
N13 C23 C24 118(3) . .
C22 C23 C24 111(4) . .
N14 C24 C28 120(4) 2_665 2_665
N14 C24 C23 115(3) 2_665 .
C28 C24 C23 125(4) 2_665 .
N14 C25 C26 119(3) . .
N14 C25 H25A 120.4 . .
C26 C25 H25A 120.4 . .
C27 C26 C25 117(4) . .
C27 C26 H26A 121.3 . .
C25 C26 H26A 121.3 . .
C26 C27 C28 126(3) . .
C26 C27 H27A 116.8 . .
C28 C27 H27A 116.8 . .
C27 C28 C24 117(4) . 3_565
C27 C28 H28A 121.4 . .
C24 C28 H28A 121.4 3_565 .

loop_
_geom_bond_atom_site_label_1
_geom_bond_atom_site_label_2
_geom_bond_distance
_geom_bond_site_symmetry_2
Mo1 O1 1.715(11) .
Mo1 O21 1.790(10) .
Mo1 O28 1.816(11) .
Mo1 O18 2.033(11) .
Mo1 O16 2.075(10) .
Mo1 O42 2.447(11) .
Mo1 V2 3.108(3) .
Mo2 O2 1.718(12) .
Mo2 O38 1.796(11) .
Mo2 O22 1.803(11) .
Mo2 O25 2.022(12) .
Mo2 O24 2.041(11) .
Mo2 O39 2.457(10) .
Mo2 V3 3.082(3) .
Mo3 O3 1.703(12) .
Mo3 O29 1.802(13) .
Mo3 O23 1.827(11) .
Mo3 O19 2.032(12) .
Mo3 O35 2.061(12) .
Mo3 O40 2.417(10) .
Mo3 V3 3.101(4) .
Mo4 O4 1.690(11) .
Mo4 O20 1.809(10) .
Mo4 O27 1.830(12) .
Mo4 O16 2.038(11) .
Mo4 O17 2.049(11) .
Mo4 O41 2.430(10) .
Mo4 V2 3.076(3) .
Mo5 O5 1.682(12) .
Mo5 O26 1.782(12) .
Mo5 O33 1.791(14) .
Mo5 O17 2.076(12) .
Mo5 O30 2.078(11) .
Mo5 O41 2.451(10) .
Mo5 V2 3.099(3) .
Mo6 O6 1.689(12) .
Mo6 O15 1.788(11) .
Mo6 O32 1.799(13) .
Mo6 O19 2.058(11) .
Mo6 O24 2.072(11) .
Mo6 O40 2.437(11) .
Mo6 V3 3.067(3) .
Mo7 O7 1.697(12) .
Mo7 O36 1.778(14) .
Mo7 O31 1.798(14) .
Mo7 O30 2.041(12) .
Mo7 O18 2.072(11) .
Mo7 O42 2.428(11) .
Mo7 V2 3.106(4) .
Mo8 O8 1.679(14) .
Mo8 O37 1.794(13) .
Mo8 O34 1.861(13) .
Mo8 O35 2.022(13) .
Mo8 O25 2.036(12) .
Mo8 O39 2.467(10) .
Mo8 V3 3.109(4) .
P1 O41 1.531(11) .
P1 O39 1.533(10) .
P1 O40 1.534(11) .
P1 O42 1.546(12) .
Cu1 N3 1.982(19) .
Cu1 N4 1.998(18) .
Cu1 N2 2.006(18) .
Cu1 N1 2.012(17) .
Cu2 N8 1.972(15) .
Cu2 N7 1.987(19) .
Cu2 N6 2.013(15) .
Cu2 N5 2.020(16) .
Cu3 N10 1.89(2) .
Cu3 N11 1.97(2) .
Cu3 N9 2.00(2) .
Cu3 N12 2.05(2) .
Cu3 O1W 2.21(2) .
Cu4 N13 2.06(2) 2_665
Cu4 N13 2.06(2) 3_565
Cu4 N13 2.06(2) .
Cu4 N14 2.11(3) .
Cu4 N14 2.11(3) 3_565
Cu4 N14 2.11(3) 2_665
Na1 O2W 2.40(3) 2
Na1 O2W 2.40(3) 6_556
Na1 O2W 2.40(3) 4_556
Na1 O2W 2.40(3) 3
Na1 O2W 2.40(3) .
Na1 O2W 2.40(3) 5_556
V1 O9 1.612(12) .
V1 O33 1.922(14) .
V1 O34 1.951(15) .
V1 O36 1.959(14) .
V1 O38 1.978(13) .
V1 O39 2.402(10) .
V2 O10 1.601(13) .
V2 O30 1.909(12) .
V2 O16 1.911(11) .
V2 O18 1.951(12) .
V2 O17 1.980(11) .
V3 O11 1.618(13) .
V3 O24 1.882(11) .
V3 O35 1.926(13) .
V3 O19 1.982(12) .
V3 O25 1.991(13) .
V4 O12 1.624(12) .
V4 O29 1.930(13) .
V4 O37 1.942(12) .
V4 O31 1.952(14) .
V4 O28 1.979(11) .
V4 O42 2.450(11) .
V5 O13 1.587(12) .
V5 O20 1.930(11) .
V5 O21 1.936(11) .
V5 O23 1.963(12) .
V5 O32 1.979(13) .
V6 O14 1.602(12) .
V6 O15 1.931(11) .
V6 O27 1.935(12) .
V6 O22 1.939(11) .
V6 O26 1.960(12) .
N1 C1 1.52(3) .
N1 H1C 0.9000 .
N1 H1D 0.9000 .
N2 C2 1.46(3) .
N2 H2B 0.9000 .
N2 H2C 0.9000 .
N3 C4 1.46(3) .
N3 H3D 0.9000 .
N3 H3E 0.9000 .
N4 C5 1.40(3) .
N4 H4B 0.9000 .
N4 H4C 0.9000 .
N5 C7 1.41(3) .
N5 H5A 0.9000 .
N5 H5B 0.9000 .
N6 C8 1.41(3) .
N6 H6D 0.9000 .
N6 H6E 0.9000 .
N7 C10 1.50(3) .
N7 H7B 0.9000 .
N7 H7C 0.9000 .
N8 C11 1.49(3) .
N8 H8A 0.9000 .
N8 H8B 0.9000 .
N9 C13 1.52(4) .
N9 H9D 0.9000 .
N9 H9E 0.9000 .
N10 C14 1.34(4) .
N10 H10C 0.9000 .
N10 H10D 0.9000 .
N11 C16 1.35(3) .
N11 H11B 0.9000 .
N11 H11C 0.9000 .
N12 C17 1.49(3) .
N12 H12D 0.9000 .
N12 H12E 0.9000 .
N13 C19 1.27(3) .
N13 C23 1.34(4) .
N14 C25 1.35(4) .
N14 C24 1.36(5) 3_565
C1 C2 1.49(3) .
C1 H1A 0.9700 .
C1 H1B 0.9700 .
C2 C3 1.53(3) .
C2 H2A 0.9800 .
C3 H3A 0.9600 .
C3 H3B 0.9600 .
C3 H3C 0.9600 .
C4 C5 1.40(3) .
C4 H4A 0.9300 .
C5 C6 1.48(4) .
C6 H6A 0.9600 .
C6 H6B 0.9600 .
C6 H6C 0.9600 .
C7 C8 1.36(4) .
C7 H7A 0.9300 .
C8 C9 1.49(3) .
C9 H9A 0.9600 .
C9 H9B 0.9600 .
C9 H9C 0.9600 .
C10 C11 1.32(3) .
C10 H10A 0.9700 .
C10 H10B 0.9700 .
C11 C12 1.42(4) .
C11 H11A 0.9800 .
C12 H12A 0.9600 .
C12 H12B 0.9600 .
C12 H12C 0.9600 .
C13 C14 1.44(4) .
C13 H13A 0.9700 .
C13 H13B 0.9700 .
C14 C15 1.50(4) .
C15 H15A 0.9600 .
C15 H15B 0.9600 .
C15 H15C 0.9600 .
C16 C17 1.41(4) .
C16 C18 1.49(4) .
C17 H17A 0.9700 .
C17 H17B 0.9700 .
C18 H18A 0.9600 .
C18 H18B 0.9600 .
C18 H18C 0.9600 .
C19 C20 1.49(4) .
C19 H19A 0.9300 .
C20 C21 1.42(4) .
C20 H20A 0.9300 .
C21 C22 1.36(4) .
C21 H21A 0.9300 .
C22 C23 1.34(4) .
C22 H22A 0.9300 .
C23 C24 1.41(5) .
C24 N14 1.36(4) 2_665
C24 C28 1.40(4) 2_665
C25 C26 1.44(4) .
C25 H25A 0.9300 .
C26 C27 1.26(4) .
C26 H26A 0.9300 .
C27 C28 1.33(4) .
C27 H27A 0.9300 .
C28 C24 1.40(4) 3_565
C28 H28A 0.9300 .
